data_2018272
loop_
_publ_author_name
'Schwarzer, Anke'
'Weber, Edwin'

_publ_section_title
;
 Three new fluorinated <i>N</i>-phenyl-substituted pentacyclic
 ethanoanthracenedicarboximides
;
_journal_coeditor_code EG3076
_journal_issue 11
_journal_name_full 'Acta Crystallographica Section C'
_journal_page_first o457
_journal_page_last o460
_journal_paper_doi 10.1107/S0108270111042454
_journal_volume 67
_journal_year 2011
_chemical_formula_iupac 'C24 H14 F3 N O2'
_chemical_formula_moiety 'C24 H14 F3 N O2'
_chemical_formula_sum 'C24 H14 F3 N O2'
_chemical_formula_weight 405.36
_chemical_name_systematic <i>N</i>-(2,4,6-Trifluorophenyl)-9,10-dihydro-9,10-ethanoanthracene-11,12-dicarboximide
_space_group_IT_number 14
_symmetry_cell_setting monoclinic
_symmetry_space_group_name_Hall '-P 2ybc'
_symmetry_space_group_name_H-M 'P 1 21/c 1'
_atom_sites_solution_hydrogens geom
_atom_sites_solution_primary direct
_atom_sites_solution_secondary difmap
_audit_creation_method SHELXL-97
_cell_angle_alpha 90.00
_cell_angle_beta 95.716(7)
_cell_angle_gamma 90.00
_cell_formula_units_Z 4
_cell_length_a 17.687(2)
_cell_length_b 12.3369(14)
_cell_length_c 8.1066(9)
_cell_measurement_reflns_used 7452
_cell_measurement_temperature 90(2)
_cell_measurement_theta_max 33.31
_cell_measurement_theta_min 2.31
_cell_volume 1760.1(3)
_computing_cell_refinement 'SMART (Bruker, 2007)'
_computing_data_collection 'SMART (Bruker, 2007)'
_computing_data_reduction 'SAINT (Bruker, 2007)'
_computing_molecular_graphics 'SHELXTL (Sheldrick, 2008)'
_computing_publication_material 'SHELXTL (Sheldrick, 2008)'
_computing_structure_refinement 'SHELXL97 (Sheldrick, 2008)'
_computing_structure_solution 'SHELXS97 (Sheldrick, 2008)'
_diffrn_ambient_temperature 90(2)
_diffrn_measured_fraction_theta_full 0.999
_diffrn_measured_fraction_theta_max 0.999
_diffrn_measurement_device_type 'Bruker SMART CCD area-detector'
_diffrn_measurement_method '\f and \w scans'
_diffrn_radiation_monochromator graphite
_diffrn_radiation_source 'fine-focus sealed tube'
_diffrn_radiation_type MoK\a
_diffrn_radiation_wavelength 0.71073
_diffrn_reflns_av_R_equivalents 0.0361
_diffrn_reflns_av_sigmaI/netI 0.0287
_diffrn_reflns_limit_h_max 24
_diffrn_reflns_limit_h_min -24
_diffrn_reflns_limit_k_max 17
_diffrn_reflns_limit_k_min -17
_diffrn_reflns_limit_l_max 11
_diffrn_reflns_limit_l_min -11
_diffrn_reflns_number 26961
_diffrn_reflns_theta_full 30.00
_diffrn_reflns_theta_max 30.00
_diffrn_reflns_theta_min 2.31
_exptl_absorpt_coefficient_mu 0.119
_exptl_absorpt_correction_type none
_exptl_crystal_colour colourless
_exptl_crystal_density_diffrn 1.530
_exptl_crystal_density_method 'not measured'
_exptl_crystal_description splitter
_exptl_crystal_F_000 832
_exptl_crystal_size_max 0.46
_exptl_crystal_size_mid 0.45
_exptl_crystal_size_min 0.23
_refine_diff_density_max 0.458
_refine_diff_density_min -0.240
_refine_ls_extinction_method none
_refine_ls_goodness_of_fit_ref 1.017
_refine_ls_hydrogen_treatment constr
_refine_ls_matrix_type full
_refine_ls_number_parameters 271
_refine_ls_number_reflns 5138
_refine_ls_number_restraints 0
_refine_ls_restrained_S_all 1.017
_refine_ls_R_factor_all 0.0544
_refine_ls_R_factor_gt 0.0385
_refine_ls_shift/su_max 0.002
_refine_ls_shift/su_mean 0.000
_refine_ls_structure_factor_coef Fsqd
_refine_ls_weighting_details 'calc w=1/[\s^2^(Fo^2^)+(0.0549P)^2^+0.7101P] where P=(Fo^2^+2Fc^2^)/3'
_refine_ls_weighting_scheme calc
_refine_ls_wR_factor_gt 0.0966
_refine_ls_wR_factor_ref 0.1058
_reflns_number_gt 4058
_reflns_number_total 5138
_reflns_threshold_expression I>2\s(I)
_cod_data_source_file eg3076.cif
_cod_data_source_block IIb
_cod_original_sg_symbol_H-M 'P 21/c'
_cod_database_code 2018272
_cod_database_fobs_code 2018272

loop_
_symmetry_equiv_pos_as_xyz
'x, y, z'
'-x, y+1/2, -z+1/2'
'-x, -y, -z'
'x, -y-1/2, z-1/2'

loop_
_atom_site_type_symbol
_atom_site_label
_atom_site_fract_x
_atom_site_fract_y
_atom_site_fract_z
_atom_site_U_iso_or_equiv
_atom_site_adp_type
_atom_site_calc_flag
_atom_site_refinement_flags
_atom_site_occupancy
_atom_site_symmetry_multiplicity
O O1 0.21787(5) 0.25185(7) 0.44608(11) 0.01599(18) Uani d . 1 1
O O2 0.35278(5) 0.47545(8) 0.13620(11) 0.01868(19) Uani d . 1 1
N N1 0.30028(5) 0.35162(8) 0.30437(12) 0.01185(19) Uani d . 1 1
F F1 0.32643(4) 0.13564(6) 0.25230(10) 0.02037(17) Uani d . 1 1
F F2 0.56774(4) 0.15184(7) 0.54609(11) 0.02304(18) Uani d . 1 1
F F3 0.41634(4) 0.46318(6) 0.48709(11) 0.02094(17) Uani d . 1 1
C C1 0.38132(7) 0.19152(10) 0.34073(15) 0.0138(2) Uani d . 1 1
C C2 0.44715(7) 0.13852(10) 0.39948(15) 0.0156(2) Uani d . 1 1
H H2 0.4540 0.0632 0.3815 0.019 Uiso calc R 1 1
C C3 0.50249(7) 0.20079(10) 0.48582(16) 0.0157(2) Uani d . 1 1
C C4 0.49521(7) 0.31036(10) 0.51512(16) 0.0165(2) Uani d . 1 1
H H4 0.5350 0.3510 0.5733 0.020 Uiso calc R 1 1
C C5 0.42724(7) 0.35790(10) 0.45562(15) 0.0145(2) Uani d . 1 1
C C6 0.36889(7) 0.30081(9) 0.36730(14) 0.0124(2) Uani d . 1 1
C C7 0.22883(6) 0.32215(9) 0.34774(14) 0.0116(2) Uani d . 1 1
C C8 0.17021(6) 0.39429(9) 0.25201(14) 0.0112(2) Uani d . 1 1
H H8 0.1338 0.3493 0.1787 0.013 Uiso calc R 1 1
C C9 0.21589(7) 0.46906(9) 0.14649(14) 0.0116(2) Uani d . 1 1
H H9 0.2001 0.4575 0.0258 0.014 Uiso calc R 1 1
C C10 0.29776(7) 0.43654(10) 0.18793(14) 0.0127(2) Uani d . 1 1
C C11 0.12623(6) 0.46439(9) 0.37128(14) 0.0112(2) Uani d . 1 1
H H11 0.0952 0.4191 0.4416 0.013 Uiso calc R 1 1
C C12 0.07775(7) 0.54213(10) 0.26103(14) 0.0124(2) Uani d . 1 1
C C13 -0.00074(7) 0.54978(10) 0.24810(15) 0.0152(2) Uani d . 1 1
H H13 -0.0297 0.5024 0.3096 0.018 Uiso calc R 1 1
C C14 -0.03688(7) 0.62825(11) 0.14323(16) 0.0179(2) Uani d . 1 1
H H14 -0.0906 0.6350 0.1350 0.021 Uiso calc R 1 1
C C15 0.00515(7) 0.69606(11) 0.05135(16) 0.0186(3) Uani d . 1 1
H H15 -0.0200 0.7491 -0.0192 0.022 Uiso calc R 1 1
C C16 0.08394(7) 0.68718(10) 0.06147(15) 0.0157(2) Uani d . 1 1
H H16 0.1127 0.7330 -0.0028 0.019 Uiso calc R 1 1
C C17 0.11979(7) 0.61020(10) 0.16702(14) 0.0124(2) Uani d . 1 1
C C18 0.20417(6) 0.59010(9) 0.19432(14) 0.0110(2) Uani d . 1 1
H H18 0.2335 0.6409 0.1287 0.013 Uiso calc R 1 1
C C19 0.22812(6) 0.59733(9) 0.37837(14) 0.0107(2) Uani d . 1 1
C C20 0.28882(7) 0.65648(9) 0.45248(14) 0.0128(2) Uani d . 1 1
H H20 0.3180 0.7009 0.3871 0.015 Uiso calc R 1 1
C C21 0.30678(7) 0.65045(10) 0.62331(15) 0.0143(2) Uani d . 1 1
H H21 0.3486 0.6905 0.6744 0.017 Uiso calc R 1 1
C C22 0.26395(7) 0.58621(10) 0.71941(15) 0.0153(2) Uani d . 1 1
H H22 0.2759 0.5836 0.8362 0.018 Uiso calc R 1 1
C C23 0.20338(7) 0.52543(10) 0.64443(14) 0.0134(2) Uani d . 1 1
H H23 0.1744 0.4807 0.7097 0.016 Uiso calc R 1 1
C C24 0.18585(6) 0.53078(9) 0.47418(14) 0.0112(2) Uani d . 1 1

loop_
_atom_site_aniso_label
_atom_site_aniso_U_11
_atom_site_aniso_U_22
_atom_site_aniso_U_33
_atom_site_aniso_U_12
_atom_site_aniso_U_13
_atom_site_aniso_U_23
O1 0.0151(4) 0.0140(4) 0.0187(4) -0.0011(3) 0.0010(3) 0.0048(3)
O2 0.0162(4) 0.0192(5) 0.0221(5) 0.0011(3) 0.0092(3) 0.0043(3)
N1 0.0108(4) 0.0109(4) 0.0139(5) 0.0009(3) 0.0016(3) 0.0012(3)
F1 0.0194(4) 0.0140(4) 0.0260(4) -0.0012(3) -0.0061(3) -0.0054(3)
F2 0.0156(4) 0.0216(4) 0.0304(4) 0.0067(3) -0.0050(3) 0.0007(3)
F3 0.0171(4) 0.0117(4) 0.0334(4) 0.0001(3) -0.0005(3) -0.0060(3)
C1 0.0147(5) 0.0124(5) 0.0143(5) -0.0017(4) 0.0006(4) -0.0013(4)
C2 0.0175(6) 0.0114(5) 0.0177(6) 0.0019(4) 0.0016(4) 0.0009(4)
C3 0.0125(5) 0.0173(6) 0.0174(6) 0.0036(4) 0.0016(4) 0.0021(4)
C4 0.0125(5) 0.0167(6) 0.0200(6) -0.0010(4) 0.0003(4) -0.0015(4)
C5 0.0133(5) 0.0108(5) 0.0196(6) -0.0003(4) 0.0032(4) -0.0012(4)
C6 0.0117(5) 0.0120(5) 0.0137(5) 0.0007(4) 0.0024(4) 0.0011(4)
C7 0.0123(5) 0.0098(5) 0.0127(5) -0.0004(4) 0.0006(4) -0.0015(4)
C8 0.0112(5) 0.0107(5) 0.0115(5) -0.0006(4) 0.0002(4) 0.0008(4)
C9 0.0140(5) 0.0111(5) 0.0096(5) 0.0004(4) 0.0013(4) 0.0006(4)
C10 0.0159(5) 0.0117(5) 0.0109(5) 0.0013(4) 0.0032(4) -0.0005(4)
C11 0.0102(5) 0.0119(5) 0.0117(5) -0.0005(4) 0.0016(4) 0.0017(4)
C12 0.0130(5) 0.0124(5) 0.0115(5) 0.0010(4) -0.0003(4) -0.0003(4)
C13 0.0135(5) 0.0172(6) 0.0149(5) 0.0005(4) 0.0008(4) -0.0006(4)
C14 0.0134(5) 0.0203(6) 0.0193(6) 0.0038(5) -0.0021(4) -0.0019(5)
C15 0.0196(6) 0.0171(6) 0.0179(6) 0.0047(5) -0.0041(5) 0.0017(4)
C16 0.0191(6) 0.0133(5) 0.0141(5) 0.0004(4) -0.0009(4) 0.0021(4)
C17 0.0130(5) 0.0124(5) 0.0114(5) 0.0014(4) -0.0006(4) -0.0008(4)
C18 0.0118(5) 0.0103(5) 0.0107(5) 0.0002(4) 0.0005(4) 0.0012(4)
C19 0.0117(5) 0.0101(5) 0.0103(5) 0.0021(4) 0.0011(4) -0.0002(4)
C20 0.0132(5) 0.0107(5) 0.0144(5) 0.0006(4) 0.0019(4) -0.0001(4)
C21 0.0143(5) 0.0132(5) 0.0150(6) 0.0008(4) -0.0004(4) -0.0037(4)
C22 0.0182(6) 0.0171(6) 0.0103(5) 0.0018(5) 0.0004(4) -0.0025(4)
C23 0.0146(5) 0.0148(5) 0.0112(5) 0.0021(4) 0.0027(4) 0.0010(4)
C24 0.0102(5) 0.0110(5) 0.0123(5) 0.0023(4) 0.0010(4) -0.0006(4)

loop_
_atom_type_symbol
_atom_type_description
_atom_type_scat_dispersion_real
_atom_type_scat_dispersion_imag
_atom_type_scat_source
C C 0.0033 0.0016 'International Tables Vol C Tables 4.2.6.8 and 6.1.1.4'
H H 0.0000 0.0000 'International Tables Vol C Tables 4.2.6.8 and 6.1.1.4'
N N 0.0061 0.0033 'International Tables Vol C Tables 4.2.6.8 and 6.1.1.4'
O O 0.0106 0.0060 'International Tables Vol C Tables 4.2.6.8 and 6.1.1.4'
F F 0.0171 0.0103 'International Tables Vol C Tables 4.2.6.8 and 6.1.1.4'

loop_
_geom_angle_atom_site_label_1
_geom_angle_atom_site_label_2
_geom_angle_atom_site_label_3
_geom_angle
C7 N1 C10 113.22(10)
C7 N1 C6 124.07(10)
C10 N1 C6 122.69(10)
F1 C1 C2 118.89(11)
F1 C1 C6 117.79(10)
C2 C1 C6 123.32(11)
C1 C2 C3 116.33(11)
C1 C2 H2 121.8
C3 C2 H2 121.8
F2 C3 C4 117.81(11)
F2 C3 C2 118.19(11)
C4 C3 C2 123.99(11)
C3 C4 C5 116.66(11)
C3 C4 H4 121.7
C5 C4 H4 121.7
F3 C5 C4 118.79(11)
F3 C5 C6 118.41(10)
C4 C5 C6 122.79(11)
C1 C6 C5 116.89(10)
C1 C6 N1 121.22(10)
C5 C6 N1 121.88(10)
O1 C7 N1 124.31(11)
O1 C7 C8 127.73(11)
N1 C7 C8 107.95(9)
C7 C8 C9 105.39(9)
C7 C8 C11 111.40(9)
C9 C8 C11 109.48(9)
C7 C8 H8 110.2
C9 C8 H8 110.2
C11 C8 H8 110.2
C10 C9 C8 105.19(9)
C10 C9 C18 110.32(9)
C8 C9 C18 110.17(9)
C10 C9 H9 110.4
C8 C9 H9 110.4
C18 C9 H9 110.4
O2 C10 N1 124.08(11)
O2 C10 C9 127.66(11)
N1 C10 C9 108.24(10)
C12 C11 C24 107.68(9)
C12 C11 C8 105.82(9)
C24 C11 C8 106.11(9)
C12 C11 H11 112.3
C24 C11 H11 112.3
C8 C11 H11 112.3
C13 C12 C17 120.11(11)
C13 C12 C11 126.24(11)
C17 C12 C11 113.65(10)
C12 C13 C14 119.12(12)
C12 C13 H13 120.4
C14 C13 H13 120.4
C15 C14 C13 120.47(11)
C15 C14 H14 119.8
C13 C14 H14 119.8
C14 C15 C16 120.58(11)
C14 C15 H15 119.7
C16 C15 H15 119.7
C17 C16 C15 118.89(12)
C17 C16 H16 120.6
C15 C16 H16 120.6
C16 C17 C12 120.80(11)
C16 C17 C18 125.99(11)
C12 C17 C18 113.20(10)
C17 C18 C19 108.12(9)
C17 C18 C9 105.95(9)
C19 C18 C9 105.68(9)
C17 C18 H18 112.2
C19 C18 H18 112.2
C9 C18 H18 112.2
C20 C19 C24 120.21(10)
C20 C19 C18 126.01(10)
C24 C19 C18 113.64(10)
C19 C20 C21 119.60(11)
C19 C20 H20 120.2
C21 C20 H20 120.2
C22 C21 C20 120.39(11)
C22 C21 H21 119.8
C20 C21 H21 119.8
C21 C22 C23 120.01(11)
C21 C22 H22 120.0
C23 C22 H22 120.0
C24 C23 C22 119.60(11)
C24 C23 H23 120.2
C22 C23 H23 120.2
C23 C24 C19 120.18(11)
C23 C24 C11 126.58(11)
C19 C24 C11 113.11(10)

loop_
_geom_bond_atom_site_label_1
_geom_bond_atom_site_label_2
_geom_bond_distance
O1 C7 1.2067(15)
O2 C10 1.1977(15)
N1 C7 1.3933(15)
N1 C10 1.4079(15)
N1 C6 1.4150(14)
F1 C1 1.3390(13)
F2 C3 1.3502(14)
F3 C5 1.3413(14)
C1 C2 1.3782(16)
C1 C6 1.3864(17)
C2 C3 1.3790(17)
C2 H2 0.9500
C3 C4 1.3807(18)
C4 C5 1.3806(16)
C4 H4 0.9500
C5 C6 1.3881(16)
C7 C8 1.5196(15)
C8 C9 1.5404(16)
C8 C11 1.5613(16)
C8 H8 1.0000
C9 C10 1.5079(16)
C9 C18 1.5618(16)
C9 H9 1.0000
C11 C12 1.5170(15)
C11 C24 1.5178(15)
C11 H11 1.0000
C12 C13 1.3849(16)
C12 C17 1.3971(17)
C13 C14 1.4002(17)
C13 H13 0.9500
C14 C15 1.3847(19)
C14 H14 0.9500
C15 C16 1.3921(18)
C15 H15 0.9500
C16 C17 1.3885(16)
C16 H16 0.9500
C17 C18 1.5073(16)
C18 C19 1.5125(15)
C18 H18 1.0000
C19 C20 1.3847(15)
C19 C24 1.3971(16)
C20 C21 1.3916(16)
C20 H20 0.9500
C21 C22 1.3879(18)
C21 H21 0.9500
C22 C23 1.3963(16)
C22 H22 0.9500
C23 C24 1.3856(16)
C23 H23 0.9500

loop_
_geom_hbond_atom_site_label_D
_geom_hbond_atom_site_label_H
_geom_hbond_atom_site_label_A
_geom_hbond_site_symmetry_A
_geom_hbond_distance_DH
_geom_hbond_distance_HA
_geom_hbond_distance_DA
_geom_hbond_angle_DHA
C4 H4 F3 3_666 0.95 2.51 3.2030(15) 129.5
C21 H21 F2 2_656 0.95 2.62 3.3051(14) 129.0
C14 H14 O1 2 0.95 2.70 3.5544(15) 150.3

loop_
_geom_torsion_atom_site_label_1
_geom_torsion_atom_site_label_2
_geom_torsion_atom_site_label_3
_geom_torsion_atom_site_label_4
_geom_torsion
F1 C1 C2 C3 178.28(11)
C6 C1 C2 C3 -1.19(19)
C1 C2 C3 F2 179.73(11)
C1 C2 C3 C4 -0.03(19)
F2 C3 C4 C5 -178.50(12)
C2 C3 C4 C5 1.3(2)
C3 C4 C5 F3 177.25(11)
C3 C4 C5 C6 -1.37(19)
F1 C1 C6 C5 -178.40(11)
C2 C1 C6 C5 1.08(18)
F1 C1 C6 N1 0.51(17)
C2 C1 C6 N1 180.00(11)
F3 C5 C6 C1 -178.36(11)
C4 C5 C6 C1 0.27(18)
F3 C5 C6 N1 2.73(18)
C4 C5 C6 N1 -178.64(12)
C7 N1 C6 C1 61.03(16)
C10 N1 C6 C1 -117.69(13)
C7 N1 C6 C5 -120.11(13)
C10 N1 C6 C5 61.17(16)
C10 N1 C7 O1 -179.52(11)
C6 N1 C7 O1 1.65(18)
C10 N1 C7 C8 -0.21(13)
C6 N1 C7 C8 -179.04(10)
O1 C7 C8 C9 179.64(12)
N1 C7 C8 C9 0.36(12)
O1 C7 C8 C11 61.00(15)
N1 C7 C8 C11 -118.28(10)
C7 C8 C9 C10 -0.37(11)
C11 C8 C9 C10 119.55(10)
C7 C8 C9 C18 -119.26(10)
C11 C8 C9 C18 0.66(12)
C7 N1 C10 O2 178.64(11)
C6 N1 C10 O2 -2.52(18)
C7 N1 C10 C9 -0.04(13)
C6 N1 C10 C9 178.81(10)
C8 C9 C10 O2 -178.35(12)
C18 C9 C10 O2 -59.57(16)
C8 C9 C10 N1 0.26(12)
C18 C9 C10 N1 119.05(10)
C7 C8 C11 C12 172.74(9)
C9 C8 C11 C12 56.57(11)
C7 C8 C11 C24 58.51(11)
C9 C8 C11 C24 -57.66(11)
C24 C11 C12 C13 -126.93(12)
C8 C11 C12 C13 119.93(12)
C24 C11 C12 C17 53.04(13)
C8 C11 C12 C17 -60.10(12)
C17 C12 C13 C14 -1.66(18)
C11 C12 C13 C14 178.31(11)
C12 C13 C14 C15 1.15(19)
C13 C14 C15 C16 0.1(2)
C14 C15 C16 C17 -0.90(19)
C15 C16 C17 C12 0.38(18)
C15 C16 C17 C18 -179.49(11)
C13 C12 C17 C16 0.90(18)
C11 C12 C17 C16 -179.07(10)
C13 C12 C17 C18 -179.21(10)
C11 C12 C17 C18 0.83(14)
C16 C17 C18 C19 125.87(12)
C12 C17 C18 C19 -54.01(13)
C16 C17 C18 C9 -121.22(12)
C12 C17 C18 C9 58.90(12)
C10 C9 C18 C17 -173.50(9)
C8 C9 C18 C17 -57.79(11)
C10 C9 C18 C19 -58.90(12)
C8 C9 C18 C19 56.80(11)
C17 C18 C19 C20 -131.32(12)
C9 C18 C19 C20 115.59(12)
C17 C18 C19 C24 53.06(13)
C9 C18 C19 C24 -60.03(12)
C24 C19 C20 C21 -0.92(17)
C18 C19 C20 C21 -176.28(11)
C19 C20 C21 C22 -0.43(18)
C20 C21 C22 C23 1.29(18)
C21 C22 C23 C24 -0.78(18)
C22 C23 C24 C19 -0.57(17)
C22 C23 C24 C11 175.10(11)
C20 C19 C24 C23 1.43(17)
C18 C19 C24 C23 177.33(10)
C20 C19 C24 C11 -174.79(10)
C18 C19 C24 C11 1.11(14)
C12 C11 C24 C23 130.14(12)
C8 C11 C24 C23 -116.91(12)
C12 C11 C24 C19 -53.94(12)
C8 C11 C24 C19 59.01(12)
